data_4332987
loop_
_publ_author_name
'Reinoso, Santiago'
'Dickman, Michael H.'
'Reicke, Markus'
'Kortz, Ulrich'

_publ_section_title
;
 Hybrid Organic&#x2212;Inorganic Assemblies Based on Molybdates and
 Dimethyltin Linkers
;
_journal_issue 22
_journal_name_full 'Inorganic Chemistry'
_journal_page_first 9014
_journal_page_last 9019
_journal_paper_doi 10.1021/ic061191v
_journal_volume 45
_journal_year 2006
_chemical_formula_sum 'C4 H12 Mo2 O8 Sn2'
_chemical_formula_weight 617.40
_chemical_name_systematic
;
 ?
;
_space_group_IT_number 62
_symmetry_cell_setting orthorhombic
_symmetry_space_group_name_Hall '-P 2ac 2n'
_symmetry_space_group_name_H-M 'P n m a'
_atom_sites_solution_hydrogens geom
_atom_sites_solution_primary direct
_atom_sites_solution_secondary difmap
_audit_creation_method SHELXL-97
_cell_angle_alpha 90.00
_cell_angle_beta 90.00
_cell_angle_gamma 90.00
_cell_formula_units_Z 2
_cell_length_a 13.2035(4)
_cell_length_b 7.2634(2)
_cell_length_c 7.1458(2)
_cell_measurement_reflns_used 3288
_cell_measurement_temperature 173(2)
_cell_measurement_theta_max 43.90
_cell_measurement_theta_min 3.24
_cell_volume 685.30(3)
_computing_cell_refinement 'Bruker SMART'
_computing_data_collection 'Bruker SMART'
_computing_data_reduction 'Bruker SAINT'
_computing_molecular_graphics 'Bruker SHELXTL'
_computing_publication_material 'Bruker SHELXTL'
_computing_structure_refinement 'SHELXL-97 (Sheldrick, 1997)'
_computing_structure_solution 'SHELXS-97 (Sheldrick, 1990)'
_diffrn_ambient_temperature 173(2)
_diffrn_measured_fraction_theta_full 0.999
_diffrn_measured_fraction_theta_max 0.999
_diffrn_measurement_device_type 'CCD area detector'
_diffrn_measurement_method 'phi and omega scans'
_diffrn_radiation_monochromator graphite
_diffrn_radiation_source 'sealed tube'
_diffrn_radiation_type MoK\a
_diffrn_radiation_wavelength 0.71073
_diffrn_reflns_av_R_equivalents 0.0672
_diffrn_reflns_av_sigmaI/netI 0.0464
_diffrn_reflns_limit_h_max 27
_diffrn_reflns_limit_h_min -27
_diffrn_reflns_limit_k_max 13
_diffrn_reflns_limit_k_min -15
_diffrn_reflns_limit_l_max 14
_diffrn_reflns_limit_l_min -12
_diffrn_reflns_number 22643
_diffrn_reflns_theta_full 48.07
_diffrn_reflns_theta_max 48.07
_diffrn_reflns_theta_min 3.24
_exptl_absorpt_coefficient_mu 5.409
_exptl_absorpt_correction_T_max 0.7033
_exptl_absorpt_correction_T_min 0.3085
_exptl_absorpt_correction_type multi-scan
_exptl_absorpt_process_details SADABS
_exptl_crystal_colour colorless
_exptl_crystal_density_diffrn 2.992
_exptl_crystal_density_meas 0
_exptl_crystal_density_method 'not measured'
_exptl_crystal_description rod
_exptl_crystal_F_000 568
_exptl_crystal_size_max 0.33
_exptl_crystal_size_mid 0.09
_exptl_crystal_size_min 0.07
_refine_diff_density_max 2.126
_refine_diff_density_min -3.801
_refine_diff_density_rms 0.361
_refine_ls_extinction_method none
_refine_ls_goodness_of_fit_ref 1.002
_refine_ls_hydrogen_treatment noref
_refine_ls_matrix_type full
_refine_ls_number_parameters 46
_refine_ls_number_reflns 3456
_refine_ls_number_restraints 0
_refine_ls_restrained_S_all 1.002
_refine_ls_R_factor_all 0.0677
_refine_ls_R_factor_gt 0.0412
_refine_ls_shift/su_max 0.001
_refine_ls_shift/su_mean 0.000
_refine_ls_structure_factor_coef Fsqd
_refine_ls_weighting_details 'calc w=1/[\s^2^(Fo^2^)+(0.0540P)^2^+0.0000P] where P=(Fo^2^+2Fc^2^)/3'
_refine_ls_weighting_scheme calc
_refine_ls_wR_factor_gt 0.0907
_refine_ls_wR_factor_ref 0.1037
_reflns_number_gt 2519
_reflns_number_total 3456
_reflns_threshold_expression >2sigma(I)
_cod_data_source_file ic061191vsup1.cif
_cod_data_source_block 1
_cod_depositor_comments
;
The following automatic conversions were performed:

'_symmetry_cell_setting' value 'Orthorhombic' changed to
'orthorhombic' according to
/home/saulius/struct/CIF-dictionaries/cif_core.dic dictionary named
'cif_core.dic' version 2.4.2 from 2011-04-26.

Automatic conversion script
Id: cif_fix_values 1891 2012-01-12 08:04:46Z andrius 
;
_cod_original_sg_symbol_H-M Pnma
_cod_database_code 4332987

loop_
_symmetry_equiv_pos_as_xyz
'x, y, z'
'-x+1/2, -y, z+1/2'
'-x, y+1/2, -z'
'x+1/2, -y+1/2, -z+1/2'
'-x, -y, -z'
'x-1/2, y, -z-1/2'
'x, -y-1/2, z'
'-x-1/2, y-1/2, z-1/2'

loop_
_atom_site_label
_atom_site_type_symbol
_atom_site_fract_x
_atom_site_fract_y
_atom_site_fract_z
_atom_site_U_iso_or_equiv
_atom_site_adp_type
_atom_site_occupancy
_atom_site_symmetry_multiplicity
_atom_site_calc_flag
_atom_site_refinement_flags
Sn1 Sn 0.369162(15) 0.2500 0.26844(3) 0.01263(5) Uani 1 2 d S
Mo1 Mo 0.385296(19) -0.2500 0.43325(4) 0.01320(6) Uani 1 2 d S
O1 O 0.38188(15) -0.0525(3) 0.2901(3) 0.0232(4) Uani 1 1 d .
O2 O 0.4964(3) -0.2500 0.5670(5) 0.0351(8) Uani 1 2 d S
O3 O 0.2813(3) -0.2500 0.5815(6) 0.0413(9) Uani 1 2 d S
C1 C 0.4408(4) 0.2500 0.0065(7) 0.0327(9) Uani 1 2 d S
H1A H 0.5144 0.2500 0.0240 0.049 Uiso 1 2 calc SR
H1B H 0.4208 0.3602 -0.0635 0.049 Uiso 0.50 1 calc PR
H1C H 0.4208 0.1398 -0.0635 0.049 Uiso 0.50 1 calc PR
C2 C 0.2679(4) 0.2500 0.4929(8) 0.0390(12) Uani 1 2 d S
H2A H 0.3058 0.2500 0.6108 0.059 Uiso 1 2 calc SR
H2B H 0.2252 0.1398 0.4867 0.059 Uiso 0.50 1 calc PR
H2C H 0.2252 0.3602 0.4867 0.059 Uiso 0.50 1 calc PR

loop_
_atom_site_aniso_label
_atom_site_aniso_U_11
_atom_site_aniso_U_22
_atom_site_aniso_U_33
_atom_site_aniso_U_23
_atom_site_aniso_U_13
_atom_site_aniso_U_12
Sn1 0.01552(8) 0.00833(7) 0.01404(9) 0.000 -0.00112(6) 0.000
Mo1 0.01397(10) 0.00832(8) 0.01732(12) 0.000 -0.00221(7) 0.000
O1 0.0365(10) 0.0093(6) 0.0238(9) 0.0004(6) -0.0044(7) 0.0004(6)
O2 0.0344(16) 0.0267(15) 0.044(2) 0.000 -0.0255(15) 0.000
O3 0.0377(17) 0.0292(17) 0.057(3) 0.000 0.0246(17) 0.000
C1 0.047(2) 0.0261(18) 0.0248(19) 0.000 0.0159(18) 0.000
C2 0.045(3) 0.034(2) 0.039(3) 0.000 0.027(2) 0.000

loop_
_atom_type_symbol
_atom_type_description
_atom_type_scat_dispersion_real
_atom_type_scat_dispersion_imag
_atom_type_scat_source
C C 0.0033 0.0016 'International Tables Vol C Tables 4.2.6.8 and 6.1.1.4'
H H 0.0000 0.0000 'International Tables Vol C Tables 4.2.6.8 and 6.1.1.4'
O O 0.0106 0.0060 'International Tables Vol C Tables 4.2.6.8 and 6.1.1.4'
Sn Sn -0.6537 1.4246 'International Tables Vol C Tables 4.2.6.8 and 6.1.1.4'
Mo Mo -1.6832 0.6857 'International Tables Vol C Tables 4.2.6.8 and 6.1.1.4'

loop_
_geom_angle_atom_site_label_1
_geom_angle_atom_site_label_2
_geom_angle_atom_site_label_3
_geom_angle
_geom_angle_site_symmetry_1
_geom_angle_site_symmetry_3
C2 Sn1 C1 167.0(2) . .
C2 Sn1 O2 96.3(2) . 5_656
C1 Sn1 O2 96.7(2) . 5_656
C2 Sn1 O1 89.70(6) . .
C1 Sn1 O1 91.62(6) . .
O2 Sn1 O1 84.14(5) 5_656 .
C2 Sn1 O1 89.70(6) . 7_565
C1 Sn1 O1 91.62(6) . 7_565
O2 Sn1 O1 84.14(5) 5_656 7_565
O1 Sn1 O1 168.13(11) . 7_565
C2 Sn1 O3 84.1(2) . 2_554
C1 Sn1 O3 82.9(2) . 2_554
O2 Sn1 O3 179.60(14) 5_656 2_554
O1 Sn1 O3 95.86(5) . 2_554
O1 Sn1 O3 95.86(5) 7_565 2_554
O3 Mo1 O2 109.3(2) . .
O3 Mo1 O1 109.52(11) . .
O2 Mo1 O1 109.77(9) . .
O3 Mo1 O1 109.52(11) . 7
O2 Mo1 O1 109.77(9) . 7
O1 Mo1 O1 108.97(14) . 7
Mo1 O1 Sn1 148.45(13) . .
Mo1 O2 Sn1 179.6(2) . 5_656
Mo1 O3 Sn1 176.3(3) . 2

loop_
_geom_bond_atom_site_label_1
_geom_bond_atom_site_label_2
_geom_bond_distance
_geom_bond_site_symmetry_2
Sn1 C2 2.088(4) .
Sn1 C1 2.098(4) .
Sn1 O2 2.129(3) 5_656
Sn1 O1 2.2089(19) .
Sn1 O1 2.2089(19) 7_565
Sn1 O3 2.394(3) 2_554
Mo1 O3 1.734(3) .
Mo1 O2 1.752(3) .
Mo1 O1 1.763(2) .
Mo1 O1 1.763(2) 7
O2 Sn1 2.128(3) 5_656
O3 Sn1 2.394(3) 2
